data_4111961
loop_
_publ_author_name
'Donald J. Darensbourg'
'Ryan M. Mackiewicz'

_publ_section_title
;
 Role of the Cocatalyst in the Copolymerization of CO2 and Cyclohexene
 Oxide Utilizing Chromium Salen Complexes
;
_journal_name_full 'Journal of the American Chemical Society'
_journal_page_first 14026
_journal_page_last 14038
_journal_paper_doi 10.1021/ja053544f
_journal_volume 127
_journal_year 2005
_chemical_formula_sum 'C54 H81 Cl Cr N2 O2 P'
_chemical_formula_weight 908.63
_chemical_name_systematic
; 
 ? 
;
_space_group_IT_number 14
_symmetry_cell_setting monoclinic
_symmetry_space_group_name_Hall '-P 2yn'
_symmetry_space_group_name_H-M 'P 1 21/n 1'
_atom_sites_solution_hydrogens geom
_atom_sites_solution_primary direct
_atom_sites_solution_secondary difmap
_audit_creation_method SHELXL-97
_cell_angle_alpha 90.00
_cell_angle_beta 94.514(3)
_cell_angle_gamma 90.00
_cell_formula_units_Z 6
_cell_length_a 10.6357(16)
_cell_length_b 39.908(6)
_cell_length_c 13.825(2)
_cell_measurement_temperature 293(2)
_cell_volume 5849.8(15)
_computing_cell_refinement 'Bruker SMART'
_computing_data_collection 'Bruker SMART'
_computing_data_reduction 'Bruker SAINT'
_computing_molecular_graphics 'Bruker SHELXTL'
_computing_publication_material 'Bruker SHELXTL'
_computing_structure_refinement 'SHELXL-97 (Sheldrick, 1997)'
_computing_structure_solution 'SHELXS-97 (Sheldrick, 1990)'
_diffrn_ambient_temperature 293(2)
_diffrn_measured_fraction_theta_full 0.969
_diffrn_measured_fraction_theta_max 0.969
_diffrn_measurement_device_type 'CCD area detector'
_diffrn_measurement_method 'phi and omega scans'
_diffrn_radiation_monochromator graphite
_diffrn_radiation_source 'fine-focus sealed tube'
_diffrn_radiation_type MoK\a
_diffrn_radiation_wavelength 0.71073
_diffrn_reflns_av_R_equivalents 0.1764
_diffrn_reflns_av_sigmaI/netI 0.3384
_diffrn_reflns_limit_h_max 13
_diffrn_reflns_limit_h_min -13
_diffrn_reflns_limit_k_max 51
_diffrn_reflns_limit_k_min -51
_diffrn_reflns_limit_l_max 8
_diffrn_reflns_limit_l_min -17
_diffrn_reflns_number 35414
_diffrn_reflns_theta_full 27.59
_diffrn_reflns_theta_max 27.59
_diffrn_reflns_theta_min 1.02
_exptl_absorpt_coefficient_mu 0.456
_exptl_absorpt_correction_type none
_exptl_crystal_density_diffrn 1.548
_exptl_crystal_density_meas 0
_exptl_crystal_F_000 2946
_refine_diff_density_max 0.731
_refine_diff_density_min -0.453
_refine_diff_density_rms 0.113
_refine_ls_extinction_method none
_refine_ls_goodness_of_fit_ref 1.052
_refine_ls_hydrogen_treatment mixed
_refine_ls_matrix_type full
_refine_ls_number_parameters 610
_refine_ls_number_reflns 13112
_refine_ls_number_restraints 21
_refine_ls_restrained_S_all 1.052
_refine_ls_R_factor_all 0.2798
_refine_ls_R_factor_gt 0.0998
_refine_ls_shift/su_max 5.197
_refine_ls_shift/su_mean 0.249
_refine_ls_structure_factor_coef Fsqd
_refine_ls_weighting_details 'calc w=1/[\s^2^(Fo^2^)+(0.0300P)^2^+0.0000P] where P=(Fo^2^+2Fc^2^)/3'
_refine_ls_weighting_scheme calc
_refine_ls_wR_factor_gt 0.2045
_refine_ls_wR_factor_ref 0.2705
_reflns_number_gt 4505
_reflns_number_total 13112
_reflns_threshold_expression >2sigma(I)
_cod_data_source_file ja053544fsi20050531_121006.cif
_cod_data_source_block ddjr
_cod_original_cell_volume 5849.9(15)
_cod_database_code 4111961

loop_
_symmetry_equiv_pos_as_xyz
'x, y, z'
'-x+1/2, y+1/2, -z+1/2'
'-x, -y, -z'
'x-1/2, -y-1/2, z-1/2'

loop_
_atom_site_label
_atom_site_type_symbol
_atom_site_fract_x
_atom_site_fract_y
_atom_site_fract_z
_atom_site_U_iso_or_equiv
_atom_site_adp_type
_atom_site_occupancy
_atom_site_symmetry_multiplicity
_atom_site_calc_flag
_atom_site_refinement_flags
_atom_site_disorder_assembly
_atom_site_disorder_group
Cr1 Cr 0.47334(9) 0.11371(2) 0.94196(8) 0.0272(3) Uani 1 1 d . . .
P1 P 0.18126(16) 0.14123(4) 1.00347(14) 0.0331(5) Uani 1 1 d . . .
Cl1 Cl 0.67748(15) 0.09733(4) 0.91483(13) 0.0372(5) Uani 1 1 d . . .
O1 O 0.5306(4) 0.15472(9) 1.0019(3) 0.0281(11) Uani 1 1 d . . .
O2 O 0.4506(4) 0.13219(9) 0.8141(3) 0.0280(10) Uani 1 1 d . . .
O3 O 0.2946(4) 0.12565(9) 0.9643(3) 0.0315(11) Uani 1 1 d . . .
N2 N 0.4012(5) 0.06917(11) 0.8975(4) 0.0284(13) Uani 1 1 d . . .
N1 N 0.4879(5) 0.09046(11) 1.0707(4) 0.0315(14) Uani 1 1 d . . .
C5 C 0.6746(5) 0.14277(15) 1.2483(4) 0.0260(15) Uani 1 1 d . . .
H5A H 0.6757 0.1270 1.2978 0.031 Uiso 1 1 calc R . .
C6 C 0.6073(5) 0.13493(14) 1.1582(5) 0.0251(15) Uani 1 1 d . . .
C24 C 0.4070(5) 0.11844(15) 0.7335(5) 0.0261(15) Uani 1 1 d . . .
C1 C 0.6001(5) 0.15930(14) 1.0832(5) 0.0232(15) Uani 1 1 d . . .
C7 C 0.6663(6) 0.21566(15) 1.0165(5) 0.0320(16) Uani 1 1 d . . .
C4 C 0.7369(5) 0.17174(15) 1.2659(5) 0.0247(15) Uani 1 1 d . . .
C15 C 0.5487(6) 0.10265(15) 1.1486(5) 0.0321(16) Uani 1 1 d . . .
H15A H 0.5544 0.0890 1.2034 0.039 Uiso 1 1 calc R . .
C25 C 0.4126(5) 0.13683(15) 0.6447(5) 0.0254(15) Uani 1 1 d . . .
C21 C 0.3929(6) 0.04582(15) 0.9750(5) 0.0343(17) Uani 1 1 d . . .
C2 C 0.6675(5) 0.18981(14) 1.0990(4) 0.0224(14) Uani 1 1 d . . .
C23 C 0.3532(6) 0.08587(15) 0.7293(5) 0.0283(16) Uani 1 1 d . . .
C28 C 0.2967(6) 0.07361(16) 0.6409(5) 0.0364(18) Uani 1 1 d . . .
H28A H 0.2596 0.0525 0.6400 0.044 Uiso 1 1 calc R . .
C1P C 0.0965(6) 0.10933(15) 1.0645(5) 0.0338(17) Uani 1 1 d . . .
H1PA H 0.1514 0.1034 1.1222 0.041 Uiso 1 1 calc R . .
C22 C 0.3522(6) 0.06368(15) 0.8097(5) 0.0330(17) Uani 1 1 d . . .
H22A H 0.3124 0.0431 0.7984 0.040 Uiso 1 1 calc R . .
C11 C 0.8100(5) 0.18037(16) 1.3612(5) 0.0299(16) Uani 1 1 d . . .
C20 C 0.3408(7) 0.01379(15) 0.9653(5) 0.045(2) Uani 1 1 d . . .
H20A H 0.3118 0.0058 0.9044 0.054 Uiso 1 1 calc R . .
C26 C 0.3540(6) 0.12331(16) 0.5623(5) 0.0356(17) Uani 1 1 d . . .
H26A H 0.3532 0.1360 0.5058 0.043 Uiso 1 1 calc R . .
C3 C 0.7323(5) 0.19493(14) 1.1870(5) 0.0259(15) Uani 1 1 d . . .
H3A H 0.7766 0.2149 1.1962 0.031 Uiso 1 1 calc R . .
C29 C 0.4837(6) 0.17023(15) 0.6438(5) 0.0294(16) Uani 1 1 d . . .
C18P C 0.2922(7) 0.15817(16) 1.1880(5) 0.0406(18) Uani 1 1 d . . .
H18A H 0.2258 0.1489 1.2241 0.049 Uiso 1 1 calc R . .
H18B H 0.3491 0.1402 1.1737 0.049 Uiso 1 1 calc R . .
C30 C 0.6231(5) 0.16370(16) 0.6749(5) 0.0380(18) Uani 1 1 d . . .
H30A H 0.6564 0.1478 0.6315 0.057 Uiso 1 1 calc R . .
H30B H 0.6308 0.1549 0.7397 0.057 Uiso 1 1 calc R . .
H30C H 0.6694 0.1843 0.6729 0.057 Uiso 1 1 calc R . .
C12P C 0.1590(6) 0.18877(16) 0.8611(5) 0.0408(19) Uani 1 1 d . . .
H12A H 0.2327 0.1789 0.8352 0.049 Uiso 1 1 calc R . .
H12B H 0.1877 0.2050 0.9102 0.049 Uiso 1 1 calc R . .
C13 C 0.7586(6) 0.21289(16) 1.4027(5) 0.0416(19) Uani 1 1 d . . .
H13A H 0.7628 0.2306 1.3560 0.062 Uiso 1 1 calc R . .
H13B H 0.8085 0.2188 1.4611 0.062 Uiso 1 1 calc R . .
H13C H 0.6726 0.2096 1.4169 0.062 Uiso 1 1 calc R . .
C27 C 0.2940(6) 0.09141(18) 0.5560(5) 0.0410(18) Uani 1 1 d . . .
C12 C 0.8031(6) 0.15247(16) 1.4355(5) 0.0402(19) Uani 1 1 d . . .
H12C H 0.7168 0.1489 1.4487 0.060 Uiso 1 1 calc R . .
H12D H 0.8513 0.1587 1.4944 0.060 Uiso 1 1 calc R . .
H12E H 0.8368 0.1322 1.4105 0.060 Uiso 1 1 calc R . .
C17P C 0.3639(6) 0.18489(17) 1.2487(5) 0.047(2) Uani 1 1 d . . .
H17A H 0.3979 0.1752 1.3096 0.057 Uiso 1 1 calc R . .
H17B H 0.4339 0.1930 1.2143 0.057 Uiso 1 1 calc R . .
C8 C 0.5332(6) 0.22812(15) 0.9889(5) 0.0386(18) Uani 1 1 d . . .
H8A H 0.5349 0.2441 0.9371 0.058 Uiso 1 1 calc R . .
H8B H 0.5003 0.2386 1.0441 0.058 Uiso 1 1 calc R . .
H8C H 0.4805 0.2095 0.9681 0.058 Uiso 1 1 calc R . .
C17 C 0.4219(7) 0.03738(16) 1.1493(5) 0.049(2) Uani 1 1 d . . .
H17C H 0.4462 0.0454 1.2111 0.058 Uiso 1 1 calc R . .
C31 C 0.4748(6) 0.18556(16) 0.5425(5) 0.0386(18) Uani 1 1 d . . .
H31A H 0.3881 0.1901 0.5223 0.058 Uiso 1 1 calc R . .
H31B H 0.5085 0.1702 0.4979 0.058 Uiso 1 1 calc R . .
H31C H 0.5221 0.2061 0.5436 0.058 Uiso 1 1 calc R . .
C13P C 0.2340(7) 0.17391(15) 1.0915(5) 0.0397(18) Uani 1 1 d . . .
H13D H 0.3039 0.1853 1.0632 0.048 Uiso 1 1 calc R . .
C18 C 0.3709(7) 0.00553(17) 1.1372(6) 0.054(2) Uani 1 1 d . . .
H18C H 0.3627 -0.0081 1.1910 0.065 Uiso 1 1 calc R . .
C7P C 0.0831(6) 0.16126(16) 0.9075(5) 0.0373(18) Uani 1 1 d . . .
H7PA H 0.0103 0.1715 0.9353 0.045 Uiso 1 1 calc R . .
C10P C 0.0312(7) 0.1828(2) 0.7007(6) 0.059(2) Uani 1 1 d . . .
H10A H -0.0242 0.1946 0.6532 0.070 Uiso 1 1 calc R . .
H10B H 0.1016 0.1740 0.6680 0.070 Uiso 1 1 calc R . .
C6P C -0.0292(6) 0.11916(16) 1.1025(6) 0.047(2) Uani 1 1 d . . .
H6PA H -0.0908 0.1234 1.0483 0.057 Uiso 1 1 calc R . .
H6PB H -0.0188 0.1396 1.1404 0.057 Uiso 1 1 calc R . .
C11P C 0.0791(8) 0.20654(18) 0.7795(6) 0.058(2) Uani 1 1 d . . .
H11A H 0.0080 0.2174 0.8064 0.070 Uiso 1 1 calc R . .
H11B H 0.1295 0.2238 0.7518 0.070 Uiso 1 1 calc R . .
C10 C 0.7466(7) 0.24650(16) 1.0442(5) 0.051(2) Uani 1 1 d . . .
H10C H 0.7431 0.2618 0.9906 0.076 Uiso 1 1 calc R . .
H10D H 0.8324 0.2398 1.0601 0.076 Uiso 1 1 calc R . .
H10E H 0.7146 0.2573 1.0993 0.076 Uiso 1 1 calc R . .
C14 C 0.9499(5) 0.18562(16) 1.3445(5) 0.0350(17) Uani 1 1 d . . .
H14A H 0.9575 0.2032 1.2980 0.053 Uiso 1 1 calc R . .
H14B H 0.9840 0.1653 1.3204 0.053 Uiso 1 1 calc R . .
H14C H 0.9955 0.1916 1.4047 0.053 Uiso 1 1 calc R . .
C5P C -0.0764(7) 0.09105(17) 1.1655(6) 0.057(2) Uani 1 1 d . . .
H5PA H -0.0171 0.0879 1.2217 0.069 Uiso 1 1 calc R . .
H5PB H -0.1570 0.0974 1.1883 0.069 Uiso 1 1 calc R . .
C16 C 0.4365(7) 0.05756(15) 1.0669(5) 0.0400(19) Uani 1 1 d . . .
C9 C 0.7228(6) 0.19982(15) 0.9275(5) 0.0357(18) Uani 1 1 d . . .
H9A H 0.7217 0.2160 0.8759 0.053 Uiso 1 1 calc R . .
H9B H 0.6737 0.1806 0.9062 0.053 Uiso 1 1 calc R . .
H9C H 0.8082 0.1930 0.9450 0.053 Uiso 1 1 calc R . .
C33 C 0.2281(9) 0.08017(19) 0.4582(6) 0.060(2) Uani 1 1 d . . .
C9P C -0.0402(8) 0.1541(2) 0.7435(6) 0.064(2) Uani 1 1 d . . .
H9PA H -0.0621 0.1377 0.6932 0.077 Uiso 1 1 calc R . .
H9PB H -0.1180 0.1626 0.7663 0.077 Uiso 1 1 calc R . .
C8P C 0.0361(7) 0.13690(19) 0.8276(6) 0.057(2) Uani 1 1 d . . .
H8PA H -0.0160 0.1199 0.8550 0.068 Uiso 1 1 calc R . .
H8PB H 0.1079 0.1257 0.8029 0.068 Uiso 1 1 calc R . .
C16P C 0.2777(7) 0.21384(18) 1.2689(6) 0.055(2) Uani 1 1 d . . .
H16A H 0.3263 0.2312 1.3036 0.066 Uiso 1 1 calc R . .
H16B H 0.2136 0.2062 1.3100 0.066 Uiso 1 1 calc R . .
C19 C 0.3327(7) -0.00596(17) 1.0465(6) 0.055(2) Uani 1 1 d . . .
H19A H 0.3004 -0.0276 1.0394 0.066 Uiso 1 1 calc R . .
C2P C 0.0776(8) 0.07658(17) 1.0065(6) 0.064(3) Uani 1 1 d . . .
H2PA H 0.0167 0.0802 0.9515 0.077 Uiso 1 1 calc R . .
H2PB H 0.1568 0.0699 0.9820 0.077 Uiso 1 1 calc R . .
C14P C 0.1415(7) 0.20151(17) 1.1133(5) 0.049(2) Uani 1 1 d . . .
H14D H 0.0736 0.1924 1.1480 0.059 Uiso 1 1 calc R . .
H14E H 0.1054 0.2114 1.0533 0.059 Uiso 1 1 calc R . .
C15P C 0.2142(7) 0.22832(17) 1.1757(6) 0.051(2) Uani 1 1 d . . .
H15B H 0.2777 0.2384 1.1383 0.062 Uiso 1 1 calc R . .
H15C H 0.1561 0.2458 1.1918 0.062 Uiso 1 1 calc R . .
C32 C 0.4311(6) 0.19592(14) 0.7135(5) 0.0326(17) Uani 1 1 d . . .
H32A H 0.3441 0.2003 0.6938 0.049 Uiso 1 1 calc R . .
H32B H 0.4785 0.2164 0.7119 0.049 Uiso 1 1 calc R . .
H32C H 0.4379 0.1871 0.7783 0.049 Uiso 1 1 calc R . .
C4P C -0.0911(6) 0.05869(17) 1.1101(6) 0.047(2) Uani 1 1 d . . .
H4PA H -0.1169 0.0411 1.1528 0.056 Uiso 1 1 calc R . .
H4PB H -0.1561 0.0611 1.0574 0.056 Uiso 1 1 calc R . .
C3P C 0.0313(8) 0.04912(16) 1.0701(6) 0.060(2) Uani 1 1 d . . .
H3PA H 0.0196 0.0287 1.0325 0.072 Uiso 1 1 calc R . .
H3PB H 0.0943 0.0448 1.1233 0.072 Uiso 1 1 calc R . .
C34 C 0.3168(11) 0.0817(3) 0.3794(7) 0.116(4) Uani 1 1 d . . .
H34A H 0.3847 0.0662 0.3936 0.173 Uiso 1 1 calc R . .
H34B H 0.3501 0.1039 0.3756 0.173 Uiso 1 1 calc R . .
H34C H 0.2724 0.0759 0.3186 0.173 Uiso 1 1 calc R . .
C36 C 0.1195(9) 0.1057(2) 0.4318(7) 0.110(4) Uani 1 1 d . . .
H36A H 0.0608 0.1054 0.4811 0.166 Uiso 1 1 calc R . .
H36B H 0.0766 0.0997 0.3705 0.166 Uiso 1 1 calc R . .
H36C H 0.1542 0.1278 0.4274 0.166 Uiso 1 1 calc R . .
C35 C 0.1719(11) 0.0460(2) 0.4662(7) 0.114(4) Uani 1 1 d . . .
H35A H 0.2378 0.0301 0.4824 0.172 Uiso 1 1 calc R . .
H35B H 0.1281 0.0400 0.4054 0.172 Uiso 1 1 calc R . .
H35C H 0.1139 0.0461 0.5160 0.172 Uiso 1 1 calc R . .
O1A O -0.1403(9) -0.0020(2) 0.2908(7) 0.044(2) Uiso 0.450(6) 1 d PD A -1
C1A C -0.2972(15) 0.0347(6) 0.3404(17) 0.044(2) Uiso 0.450(6) 1 d PD A -1
H1AA H -0.3131 0.0536 0.3804 0.066 Uiso 0.450(6) 1 calc PR A -1
H1AB H -0.3448 0.0158 0.3601 0.066 Uiso 0.450(6) 1 calc PR A -1
H1AC H -0.3219 0.0400 0.2738 0.066 Uiso 0.450(6) 1 calc PR A -1
C2A C -0.1629(12) 0.0266(3) 0.3506(11) 0.044(2) Uiso 0.450(6) 1 d PD A -1
H2AA H -0.1142 0.0456 0.3307 0.052 Uiso 0.450(6) 1 calc PR A -1
H2AB H -0.1370 0.0216 0.4179 0.052 Uiso 0.450(6) 1 calc PR A -1
C3A C -0.0145(13) -0.0120(4) 0.2880(12) 0.044(2) Uiso 0.450(6) 1 d PD A -1
H3AA H 0.0194 -0.0181 0.3528 0.052 Uiso 0.450(6) 1 calc PR A -1
H3AB H 0.0348 0.0065 0.2660 0.052 Uiso 0.450(6) 1 calc PR A -1
C4A C -0.0038(16) -0.0404(4) 0.2233(12) 0.044(2) Uiso 0.450(6) 1 d PD A -1
H4AA H 0.0828 -0.0473 0.2247 0.066 Uiso 0.450(6) 1 calc PR A -1
H4AB H -0.0327 -0.0340 0.1584 0.066 Uiso 0.450(6) 1 calc PR A -1
H4AC H -0.0543 -0.0586 0.2439 0.066 Uiso 0.450(6) 1 calc PR A -1
O1B O -0.2035(11) 0.0403(3) 0.6694(9) 0.079(3) Uiso 0.473(6) 1 d PD B -2
C1B C -0.3992(16) 0.0434(4) 0.5804(14) 0.079(3) Uiso 0.473(6) 1 d PD B -2
H1BA H -0.4670 0.0577 0.5560 0.118 Uiso 0.473(6) 1 calc PR B -2
H1BB H -0.4307 0.0270 0.6233 0.118 Uiso 0.473(6) 1 calc PR B -2
H1BC H -0.3641 0.0322 0.5272 0.118 Uiso 0.473(6) 1 calc PR B -2
C2B C -0.2983(17) 0.0642(4) 0.6350(16) 0.079(3) Uiso 0.473(6) 1 d PD B -2
H2BA H -0.2636 0.0805 0.5925 0.095 Uiso 0.473(6) 1 calc PR B -2
H2BB H -0.3320 0.0758 0.6889 0.095 Uiso 0.473(6) 1 calc PR B -2
C3B C -0.0967(15) 0.0533(4) 0.7189(14) 0.079(3) Uiso 0.473(6) 1 d PD B -2
H3BA H -0.1217 0.0678 0.7703 0.095 Uiso 0.473(6) 1 calc PR B -2
H3BB H -0.0517 0.0669 0.6747 0.095 Uiso 0.473(6) 1 calc PR B -2
C4B C -0.013(2) 0.0277(5) 0.7605(16) 0.079(3) Uiso 0.473(6) 1 d PD B -2
H4BA H 0.0591 0.0380 0.7948 0.118 Uiso 0.473(6) 1 calc PR B -2
H4BB H 0.0149 0.0137 0.7097 0.118 Uiso 0.473(6) 1 calc PR B -2
H4BC H -0.0565 0.0142 0.8046 0.118 Uiso 0.473(6) 1 calc PR B -2
O1C O -0.3091(14) 0.0468(4) 0.4966(11) 0.087(4) Uiso 0.416(8) 1 d PD C -3
C1C C -0.287(3) 0.0299(8) 0.333(2) 0.087(4) Uiso 0.416(8) 1 d PD C -3
H1CA H -0.2584 0.0375 0.2723 0.130 Uiso 0.416(8) 1 calc PR C -3
H1CB H -0.3762 0.0257 0.3246 0.130 Uiso 0.416(8) 1 calc PR C -3
H1CC H -0.2437 0.0096 0.3522 0.130 Uiso 0.416(8) 1 calc PR C -3
C2C C -0.261(2) 0.0555(5) 0.4068(14) 0.087(4) Uiso 0.416(8) 1 d PD C -3
H2CA H -0.1709 0.0588 0.4168 0.104 Uiso 0.416(8) 1 calc PR C -3
H2CB H -0.2990 0.0765 0.3840 0.104 Uiso 0.416(8) 1 calc PR C -3
C3C C -0.311(2) 0.0708(5) 0.5674(15) 0.087(4) Uiso 0.416(8) 1 d PD C -3
H3CA H -0.3705 0.0883 0.5469 0.104 Uiso 0.416(8) 1 calc PR C -3
H3CB H -0.2281 0.0809 0.5788 0.104 Uiso 0.416(8) 1 calc PR C -3
C4C C -0.347(2) 0.0557(6) 0.6544(15) 0.087(4) Uiso 0.416(8) 1 d PD C -3
H4CA H -0.3453 0.0722 0.7051 0.130 Uiso 0.416(8) 1 calc PR C -3
H4CB H -0.2892 0.0379 0.6733 0.130 Uiso 0.416(8) 1 calc PR C -3
H4CC H -0.4306 0.0467 0.6436 0.130 Uiso 0.416(8) 1 calc PR C -3

loop_
_atom_site_aniso_label
_atom_site_aniso_U_11
_atom_site_aniso_U_22
_atom_site_aniso_U_33
_atom_site_aniso_U_23
_atom_site_aniso_U_13
_atom_site_aniso_U_12
Cr1 0.0343(6) 0.0185(5) 0.0278(6) 0.0002(5) -0.0035(5) -0.0008(5)
P1 0.0363(11) 0.0268(10) 0.0360(11) -0.0048(9) 0.0020(9) -0.0008(8)
Cl1 0.0378(10) 0.0249(9) 0.0477(12) 0.0012(8) -0.0040(9) 0.0039(8)
O1 0.028(2) 0.021(2) 0.033(3) 0.002(2) -0.007(2) -0.0021(19)
O2 0.035(3) 0.023(2) 0.025(3) -0.001(2) 0.002(2) -0.001(2)
O3 0.031(2) 0.031(2) 0.034(3) -0.003(2) 0.008(2) -0.006(2)
N2 0.041(3) 0.016(3) 0.027(3) -0.002(3) -0.005(3) 0.004(2)
N1 0.043(3) 0.015(3) 0.036(4) 0.000(3) -0.004(3) -0.005(2)
C5 0.024(3) 0.029(4) 0.024(4) 0.006(3) -0.003(3) -0.003(3)
C6 0.028(4) 0.014(3) 0.033(4) 0.005(3) -0.004(3) -0.001(3)
C24 0.021(3) 0.025(4) 0.031(4) -0.007(3) -0.003(3) 0.004(3)
C1 0.022(3) 0.016(3) 0.031(4) -0.005(3) -0.001(3) 0.002(3)
C7 0.040(4) 0.023(4) 0.032(4) -0.005(3) 0.003(3) -0.010(3)
C4 0.017(3) 0.027(4) 0.029(4) -0.008(3) -0.003(3) -0.001(3)
C15 0.047(4) 0.021(4) 0.027(4) 0.003(3) -0.006(4) 0.000(3)
C25 0.022(3) 0.030(4) 0.024(4) 0.003(3) 0.004(3) 0.005(3)
C21 0.049(4) 0.021(4) 0.031(4) -0.001(3) -0.009(4) -0.003(3)
C2 0.022(3) 0.019(3) 0.026(4) -0.009(3) 0.002(3) -0.001(3)
C23 0.036(4) 0.024(4) 0.024(4) -0.004(3) -0.003(3) 0.007(3)
C28 0.039(4) 0.028(4) 0.040(5) 0.002(4) -0.011(4) 0.004(3)
C1P 0.027(4) 0.033(4) 0.042(4) 0.004(3) 0.006(3) 0.003(3)
C22 0.029(4) 0.023(4) 0.046(5) -0.008(4) -0.003(4) -0.001(3)
C11 0.023(4) 0.040(4) 0.026(4) -0.007(3) -0.001(3) -0.008(3)
C20 0.070(5) 0.024(4) 0.039(5) 0.001(4) -0.011(4) -0.015(4)
C26 0.041(4) 0.032(4) 0.034(4) 0.007(3) 0.001(4) 0.002(3)
C3 0.026(4) 0.019(3) 0.033(4) -0.003(3) 0.003(3) -0.004(3)
C29 0.025(4) 0.028(4) 0.035(4) 0.007(3) 0.004(3) 0.006(3)
C18P 0.055(5) 0.033(4) 0.032(4) -0.006(4) -0.004(4) 0.007(3)
C30 0.028(4) 0.043(4) 0.044(5) 0.004(4) 0.008(4) 0.003(3)
C12P 0.048(5) 0.037(4) 0.036(5) 0.003(4) -0.006(4) -0.006(4)
C13 0.050(5) 0.041(4) 0.033(4) -0.010(4) 0.006(4) -0.014(4)
C27 0.038(4) 0.048(5) 0.035(5) -0.006(4) -0.014(4) 0.000(4)
C12 0.040(4) 0.049(5) 0.030(4) -0.009(4) -0.005(4) -0.002(3)
C17P 0.048(5) 0.056(5) 0.038(5) -0.017(4) -0.001(4) 0.005(4)
C8 0.053(5) 0.023(4) 0.039(5) 0.009(3) -0.001(4) 0.008(3)
C17 0.078(6) 0.027(4) 0.038(5) 0.003(4) -0.015(4) -0.011(4)
C31 0.036(4) 0.044(4) 0.038(4) 0.009(4) 0.013(4) 0.003(3)
C13P 0.058(5) 0.027(4) 0.034(4) -0.002(3) 0.002(4) 0.000(3)
C18 0.090(6) 0.027(4) 0.040(5) 0.010(4) -0.024(5) -0.017(4)
C7P 0.033(4) 0.040(4) 0.038(5) 0.000(4) 0.002(4) -0.003(3)
C10P 0.049(5) 0.082(6) 0.043(5) 0.008(5) -0.005(4) -0.011(5)
C6P 0.032(4) 0.036(4) 0.075(6) 0.001(4) 0.007(4) 0.000(3)
C11P 0.077(6) 0.041(5) 0.055(6) 0.017(4) -0.002(5) 0.009(4)
C10 0.080(6) 0.035(4) 0.038(5) 0.000(4) 0.011(4) -0.031(4)
C14 0.032(4) 0.044(4) 0.030(4) -0.001(4) 0.002(3) -0.004(3)
C5P 0.052(5) 0.045(5) 0.079(7) 0.002(5) 0.029(5) -0.004(4)
C16 0.061(5) 0.015(4) 0.041(5) 0.000(3) -0.011(4) -0.004(3)
C9 0.043(4) 0.036(4) 0.027(4) -0.003(3) -0.001(4) -0.003(3)
C33 0.092(7) 0.045(5) 0.037(5) -0.005(4) -0.027(5) -0.006(5)
C9P 0.060(6) 0.074(6) 0.055(6) 0.004(5) -0.011(5) -0.010(5)
C8P 0.055(5) 0.054(5) 0.058(6) 0.004(5) -0.012(5) -0.020(4)
C16P 0.053(5) 0.054(5) 0.060(6) -0.030(5) 0.012(5) 0.000(4)
C19 0.091(6) 0.022(4) 0.050(5) 0.010(4) -0.012(5) -0.013(4)
C2P 0.086(6) 0.032(4) 0.080(7) -0.017(5) 0.043(6) -0.015(4)
C14P 0.064(5) 0.041(5) 0.043(5) -0.003(4) 0.003(4) 0.014(4)
C15P 0.068(6) 0.036(4) 0.051(5) -0.021(4) 0.011(5) 0.009(4)
C32 0.041(4) 0.023(4) 0.034(4) 0.003(3) 0.007(3) -0.004(3)
C4P 0.034(4) 0.046(5) 0.061(6) 0.002(4) 0.005(4) -0.009(4)
C3P 0.072(6) 0.023(4) 0.089(7) -0.001(4) 0.027(5) -0.017(4)
C34 0.162(11) 0.148(10) 0.038(6) -0.040(7) 0.011(7) -0.009(8)
C36 0.121(9) 0.108(9) 0.089(8) 0.000(7) -0.078(7) 0.004(7)
C35 0.188(12) 0.084(7) 0.060(7) 0.005(6) -0.055(8) -0.056(8)

loop_
_atom_type_symbol
_atom_type_description
_atom_type_scat_dispersion_real
_atom_type_scat_dispersion_imag
_atom_type_scat_source
C C 0.0033 0.0016 'International Tables Vol C Tables 4.2.6.8 and 6.1.1.4'
H H 0.0000 0.0000 'International Tables Vol C Tables 4.2.6.8 and 6.1.1.4'
N N 0.0061 0.0033 'International Tables Vol C Tables 4.2.6.8 and 6.1.1.4'
O O 0.0106 0.0060 'International Tables Vol C Tables 4.2.6.8 and 6.1.1.4'
P P 0.1023 0.0942 'International Tables Vol C Tables 4.2.6.8 and 6.1.1.4'
Cl Cl 0.1484 0.1585 'International Tables Vol C Tables 4.2.6.8 and 6.1.1.4'
Cr Cr 0.3209 0.6236 'International Tables Vol C Tables 4.2.6.8 and 6.1.1.4'

loop_
_geom_angle_atom_site_label_1
_geom_angle_atom_site_label_2
_geom_angle_atom_site_label_3
_geom_angle
O1 Cr1 O2 94.77(17)
O1 Cr1 O3 90.18(16)
O2 Cr1 O3 89.92(17)
O1 Cr1 N2 171.4(2)
O2 Cr1 N2 92.34(19)
O3 Cr1 N2 85.07(18)
O1 Cr1 N1 90.68(19)
O2 Cr1 N1 174.43(19)
O3 Cr1 N1 88.92(19)
N2 Cr1 N1 82.1(2)
O1 Cr1 Cl1 92.36(13)
O2 Cr1 Cl1 90.63(13)
O3 Cr1 Cl1 177.35(12)
N2 Cr1 Cl1 92.33(15)
N1 Cr1 Cl1 90.28(16)
O3 P1 C1P 108.8(3)
O3 P1 C7P 110.7(3)
C1P P1 C7P 111.9(3)
O3 P1 C13P 108.8(3)
C1P P1 C13P 109.1(3)
C7P P1 C13P 107.5(3)
C1 O1 Cr1 129.1(4)
C24 O2 Cr1 130.0(4)
P1 O3 Cr1 162.7(3)
C22 N2 C21 123.1(5)
C22 N2 Cr1 123.3(4)
C21 N2 Cr1 113.1(4)
C15 N1 C16 122.5(6)
C15 N1 Cr1 124.0(4)
C16 N1 Cr1 113.2(4)
C4 C5 C6 123.6(6)
C5 C6 C1 118.9(5)
C5 C6 C15 117.6(6)
C1 C6 C15 123.4(6)
O2 C24 C23 122.7(6)
O2 C24 C25 118.9(5)
C23 C24 C25 118.5(6)
O1 C1 C6 121.7(5)
O1 C1 C2 119.7(5)
C6 C1 C2 118.5(6)
C9 C7 C8 110.2(6)
C9 C7 C10 106.5(5)
C8 C7 C10 106.9(5)
C9 C7 C2 109.6(5)
C8 C7 C2 111.0(5)
C10 C7 C2 112.5(5)
C5 C4 C3 115.6(6)
C5 C4 C11 124.3(6)
C3 C4 C11 120.0(5)
N1 C15 C6 126.5(6)
C26 C25 C24 117.7(6)
C26 C25 C29 122.0(6)
C24 C25 C29 120.3(5)
C16 C21 C20 119.7(6)
C16 C21 N2 115.3(5)
C20 C21 N2 125.0(6)
C3 C2 C1 118.6(6)
C3 C2 C7 122.3(5)
C1 C2 C7 119.1(5)
C28 C23 C24 119.8(6)
C28 C23 C22 115.7(6)
C24 C23 C22 124.4(6)
C27 C28 C23 122.8(6)
C6P C1P C2P 108.4(5)
C6P C1P P1 117.5(4)
C2P C1P P1 113.9(5)
N2 C22 C23 126.7(6)
C13 C11 C14 108.5(5)
C13 C11 C4 110.1(5)
C14 C11 C4 109.7(5)
C13 C11 C12 109.2(5)
C14 C11 C12 107.4(5)
C4 C11 C12 111.9(5)
C19 C20 C21 119.6(7)
C25 C26 C27 125.3(6)
C2 C3 C4 124.6(5)
C32 C29 C25 111.7(5)
C32 C29 C30 109.2(5)
C25 C29 C30 108.5(5)
C32 C29 C31 107.9(5)
C25 C29 C31 111.2(5)
C30 C29 C31 108.4(5)
C17P C18P C13P 109.7(5)
C7P C12P C11P 111.1(6)
C28 C27 C26 115.6(6)
C28 C27 C33 125.3(7)
C26 C27 C33 119.0(7)
C16P C17P C18P 110.6(6)
C18 C17 C16 119.5(7)
C14P C13P C18P 110.0(6)
C14P C13P P1 118.4(5)
C18P C13P P1 111.1(4)
C17 C18 C19 120.2(7)
C12P C7P C8P 107.9(6)
C12P C7P P1 109.3(4)
C8P C7P P1 112.8(5)
C9P C10P C11P 110.1(6)
C1P C6P C5P 110.0(5)
C10P C11P C12P 112.2(6)
C4P C5P C6P 111.5(7)
C17 C16 C21 119.4(6)
C17 C16 N1 124.3(6)
C21 C16 N1 116.2(6)
C34 C33 C35 111.6(8)
C34 C33 C27 111.0(7)
C35 C33 C27 110.9(7)
C34 C33 C36 107.5(8)
C35 C33 C36 108.6(8)
C27 C33 C36 107.0(7)
C10P C9P C8P 112.5(6)
C7P C8P C9P 112.9(6)
C17P C16P C15P 111.6(6)
C20 C19 C18 121.5(7)
C3P C2P C1P 110.4(6)
C13P C14P C15P 108.0(6)
C16P C15P C14P 112.3(6)
C3P C4P C5P 110.3(6)
C4P C3P C2P 111.2(6)
C3A O1A C2A 116.4(10)
O1A C2A C1A 109.0(12)
O1A C3A C4A 111.2(12)
C3B O1B C2B 116.1(12)
O1B C2B C1B 104.7(13)
O1B C3B C4B 112.8(14)
C3C O1C C2C 118.7(15)
O1C C2C C1C 112.5(18)
O1C C3C C4C 109.0(17)

loop_
_geom_bond_atom_site_label_1
_geom_bond_atom_site_label_2
_geom_bond_distance
Cr1 O1 1.912(4)
Cr1 O2 1.913(4)
Cr1 O3 2.007(4)
Cr1 N2 2.013(5)
Cr1 N1 2.002(5)
Cr1 Cl1 2.3260(19)
P1 O3 1.495(4)
P1 C1P 1.807(6)
P1 C7P 1.809(7)
P1 C13P 1.841(7)
O1 C1 1.309(7)
O2 C24 1.295(7)
N2 C22 1.301(8)
N2 C21 1.428(8)
N1 C15 1.306(7)
N1 C16 1.421(7)
C5 C4 1.345(7)
C5 C6 1.422(8)
C6 C1 1.419(8)
C6 C15 1.433(8)
C24 C23 1.419(8)
C24 C25 1.436(8)
C1 C2 1.421(8)
C7 C9 1.547(8)
C7 C8 1.521(8)
C7 C10 1.529(8)
C7 C2 1.537(8)
C4 C3 1.428(8)
C4 C11 1.515(8)
C25 C26 1.365(8)
C25 C29 1.533(8)
C21 C16 1.400(9)
C21 C20 1.395(8)
C2 C3 1.366(8)
C23 C28 1.406(8)
C23 C22 1.423(9)
C28 C27 1.370(9)
C1P C6P 1.526(8)
C1P C2P 1.538(9)
C11 C13 1.537(8)
C11 C14 1.538(8)
C11 C12 1.521(9)
C20 C19 1.381(9)
C26 C27 1.424(9)
C29 C32 1.543(8)
C29 C30 1.533(8)
C29 C31 1.524(8)
C18P C17P 1.524(9)
C18P C13P 1.558(9)
C12P C7P 1.533(9)
C12P C11P 1.531(9)
C27 C33 1.540(10)
C17P C16P 1.515(9)
C17 C18 1.387(9)
C17 C16 1.414(9)
C13P C14P 1.522(9)
C18 C19 1.366(9)
C7P C8P 1.526(9)
C10P C9P 1.519(10)
C10P C11P 1.504(10)
C6P C5P 1.529(9)
C5P C4P 1.503(9)
C33 C34 1.497(12)
C33 C35 1.495(11)
C33 C36 1.562(11)
C9P C8P 1.526(10)
C16P C15P 1.522(10)
C2P C3P 1.511(9)
C14P C15P 1.543(9)
C4P C3P 1.503(9)
O1A C3A 1.400(13)
O1A C2A 1.442(13)
C1A C2A 1.460(19)
C3A C4A 1.452(17)
O1B C3B 1.381(14)
O1B C2B 1.440(16)
C1B C2B 1.511(19)
C3B C4B 1.449(18)
O1C C3C 1.372(16)
O1C C2C 1.421(16)
C1C C2C 1.46(2)
C3C C4C 1.426(19)
